data_7117789
loop_
_publ_author_name
'Yuto Sakano'
'Ryo Katoono'
'Kenshu Fujiwara'
'Takanori Suzuki'

_publ_section_title
;
 Two-way chromic interconversion of the 2,2'-biphenol-6,6'-diyl dication
 with 5H,10H-dioxapyrene or 9H,10H-4,5-dihydroxyphenanthrene
;
_journal_name_full Chem.Commun.
_journal_page_first 14303
_journal_paper_doi 10.1039/C5cc06338H
_journal_volume 51
_journal_year 2015
_chemical_formula_moiety 'C40 H30 B2 F8 N2 O2'
_chemical_formula_sum 'C40 H30 B2 F8 N2 O2'
_chemical_formula_weight 744.30
_space_group_IT_number 61
_symmetry_cell_setting orthorhombic
_symmetry_Int_Tables_number 61
_symmetry_space_group_name_Hall '-P 2ac 2ab'
_symmetry_space_group_name_H-M 'P b c a'
_atom_sites_solution_hydrogens geom
_atom_sites_solution_primary direct
_atom_sites_solution_secondary difmap
_audit_update_record
;
2015-04-23 deposited with the CCDC.
2015-08-10 downloaded from the CCDC.
;
_cell_angle_alpha 90.0000
_cell_angle_beta 90.0000
_cell_angle_gamma 90.0000
_cell_formula_units_Z 8
_cell_length_a 12.1706(19)
_cell_length_b 19.581(3)
_cell_length_c 27.574(4)
_cell_measurement_reflns_used 16070
_cell_measurement_temperature 150
_cell_measurement_theta_max 27.50
_cell_measurement_theta_min 3.00
_cell_volume 6571.2(17)
_computing_cell_refinement 'CrystalClear-SM Expert 2.0 r16'
_computing_data_collection 'CrystalClear-SM Expert 2.0 r16 (Rigaku, 2013)'
_computing_data_reduction 'CrystalClear-SM Expert 2.0 r16'
_computing_molecular_graphics 'CrystalStructure 4.0'
_computing_publication_material 'CrystalStructure 4.0 (Rigaku, 2010)'
_computing_structure_refinement 'SHELXL97 (Sheldrick, 2008)'
_computing_structure_solution 'SIR2004 (Burla, et al., 2005)'
_diffrn_ambient_temperature 150
_diffrn_detector_area_resol_mean 7.314
_diffrn_measured_fraction_theta_full 0.981
_diffrn_measured_fraction_theta_max 0.981
_diffrn_measurement_device_type 'Rigaku Mercury70'
_diffrn_measurement_method \w
_diffrn_radiation_type 'Mo K\a'
_diffrn_radiation_wavelength 0.71075
_diffrn_reflns_av_R_equivalents 0.0243
_diffrn_reflns_limit_h_max 14
_diffrn_reflns_limit_h_min -14
_diffrn_reflns_limit_k_max 24
_diffrn_reflns_limit_k_min -20
_diffrn_reflns_limit_l_max 34
_diffrn_reflns_limit_l_min -20
_diffrn_reflns_number 21702
_diffrn_reflns_theta_full 26.00
_diffrn_reflns_theta_max 26.00
_diffrn_standards_interval_count .
_diffrn_standards_number 0
_exptl_absorpt_coefficient_mu 0.123
_exptl_absorpt_correction_T_max 0.976
_exptl_absorpt_correction_T_min 0.807
_exptl_absorpt_correction_type multi-scan
_exptl_absorpt_process_details 'REQAB (Rigaku, 1998)'
_exptl_crystal_colour orange
_exptl_crystal_density_diffrn 1.505
_exptl_crystal_density_method 'not measured'
_exptl_crystal_description block
_exptl_crystal_F_000 3056.00
_exptl_crystal_size_max 0.200
_exptl_crystal_size_mid 0.200
_exptl_crystal_size_min 0.200
_refine_diff_density_max 0.690
_refine_diff_density_min -0.490
_refine_ls_extinction_method none
_refine_ls_goodness_of_fit_ref 1.055
_refine_ls_hydrogen_treatment constr
_refine_ls_number_parameters 487
_refine_ls_number_reflns 6334
_refine_ls_number_restraints 0
_refine_ls_R_factor_gt 0.0533
_refine_ls_shift/su_max 0.000
_refine_ls_structure_factor_coef Fsqd
_refine_ls_weighting_details 'w = 1/[\s^2^(Fo^2^)+(0.0784P)^2^+4.0678P] where P=(Fo^2^+2Fc^2^)/3'
_refine_ls_weighting_scheme calc
_refine_ls_wR_factor_ref 0.1515
_reflns_number_gt 5323
_reflns_number_total 6335
_reflns_threshold_expression F^2^>2.0\s(F^2^)
_cod_data_source_file c5cc06338h2.cif
_cod_data_source_block 150319r
_cod_original_cell_volume 6571.2(18)
_cod_database_code 7117789

loop_
_symmetry_equiv_pos_site_id
_symmetry_equiv_pos_as_xyz
1 +X,+Y,+Z
2 1/2-X,1/2+Y,+Z
3 +X,1/2-Y,1/2+Z
4 1/2-X,-Y,1/2+Z
5 -X,-Y,-Z
6 1/2+X,1/2-Y,-Z
7 -X,1/2+Y,1/2-Z
8 1/2+X,+Y,1/2-Z

loop_
_atom_site_label
_atom_site_type_symbol
_atom_site_fract_x
_atom_site_fract_y
_atom_site_fract_z
_atom_site_U_iso_or_equiv
_atom_site_adp_type
_atom_site_occupancy
_atom_site_symmetry_multiplicity
_atom_site_calc_flag
_atom_site_refinement_flags
_atom_site_disorder_assembly
_atom_site_disorder_group
F1 F 0.74185(17) 0.31257(10) 0.19674(10) 0.0899(7) Uani 1.0 8 d . . .
F2 F 0.63071(17) 0.39655(12) 0.21857(8) 0.0921(8) Uani 1.0 8 d . . .
F3 F 0.70018(19) 0.39740(14) 0.14500(6) 0.0978(9) Uani 1.0 8 d . . .
F4 F 0.81057(15) 0.41814(11) 0.20669(8) 0.0819(7) Uani 1.0 8 d . . .
F5 F 0.28630(12) 0.32740(7) 0.02357(5) 0.0474(4) Uani 1.0 8 d . . .
F6 F 0.32384(13) 0.29603(8) -0.05401(6) 0.0539(5) Uani 1.0 8 d . . .
F7 F 0.25045(12) 0.39984(7) -0.03767(5) 0.0435(4) Uani 1.0 8 d . . .
F8 F 0.42737(10) 0.37785(6) -0.01705(5) 0.0360(3) Uani 1.0 8 d . . .
O1 O 0.09994(12) -0.02882(7) 0.06052(5) 0.0288(4) Uani 1.0 8 d . . .
O2 O -0.05031(11) 0.07140(8) 0.11317(5) 0.0313(4) Uani 1.0 8 d . . .
N1 N 0.32222(15) 0.31206(8) 0.14452(6) 0.0285(4) Uani 1.0 8 d . . .
N2 N 0.57964(14) 0.07456(9) 0.14876(6) 0.0271(4) Uani 1.0 8 d . . .
C1 C 0.16597(15) 0.08276(10) 0.07620(7) 0.0216(4) Uani 1.0 8 d . . .
C2 C 0.20612(16) 0.14511(10) 0.05771(7) 0.0232(4) Uani 1.0 8 d . . .
C3 C 0.21550(17) 0.15545(10) 0.00796(7) 0.0275(5) Uani 1.0 8 d . . .
C4 C 0.18557(17) 0.10432(11) -0.02446(7) 0.0280(5) Uani 1.0 8 d . . .
C5 C 0.14795(16) 0.04260(10) -0.00753(7) 0.0262(5) Uani 1.0 8 d . . .
C6 C 0.13750(16) 0.03172(10) 0.04211(7) 0.0232(4) Uani 1.0 8 d . . .
C7 C 0.14595(16) 0.06734(9) 0.12864(7) 0.0220(4) Uani 1.0 8 d . . .
C8 C 0.22875(16) 0.05469(9) 0.16355(7) 0.0224(4) Uani 1.0 8 d . . .
C9 C 0.20015(17) 0.03238(10) 0.21008(7) 0.0257(5) Uani 1.0 8 d . . .
C10 C 0.09159(17) 0.02263(10) 0.22280(7) 0.0275(5) Uani 1.0 8 d . . .
C11 C 0.00900(17) 0.03715(10) 0.18971(7) 0.0275(5) Uani 1.0 8 d . . .
C12 C 0.03601(16) 0.05930(10) 0.14340(7) 0.0247(5) Uani 1.0 8 d . . .
C13 C 0.24464(17) 0.20203(10) 0.08964(7) 0.0230(4) Uani 1.0 8 d . . .
C14 C 0.35707(17) 0.21735(10) 0.09047(7) 0.0240(4) Uani 1.0 8 d . . .
C15 C 0.43606(17) 0.17796(11) 0.06423(7) 0.0286(5) Uani 1.0 8 d . . .
C16 C 0.54389(18) 0.19590(12) 0.06336(8) 0.0349(5) Uani 1.0 8 d . . .
C17 C 0.57918(19) 0.25426(12) 0.08902(8) 0.0368(6) Uani 1.0 8 d . . .
C18 C 0.50747(19) 0.29298(12) 0.11538(8) 0.0348(5) Uani 1.0 8 d . . .
C19 C 0.39540(17) 0.27501(10) 0.11732(7) 0.0267(5) Uani 1.0 8 d . . .
C20 C 0.21206(18) 0.29893(10) 0.14414(7) 0.0277(5) Uani 1.0 8 d . . .
C21 C 0.1359(2) 0.33894(11) 0.17082(8) 0.0347(5) Uani 1.0 8 d . . .
C22 C 0.0256(2) 0.32762(12) 0.16655(8) 0.0384(6) Uani 1.0 8 d . . .
C23 C -0.0160(2) 0.27667(12) 0.13564(9) 0.0378(6) Uani 1.0 8 d . . .
C24 C 0.05492(18) 0.23570(11) 0.11090(8) 0.0308(5) Uani 1.0 8 d . . .
C25 C 0.17065(17) 0.24395(10) 0.11485(7) 0.0251(5) Uani 1.0 8 d . . .
C26 C 0.3657(3) 0.36935(12) 0.17449(9) 0.0412(6) Uani 1.0 8 d . . .
C27 C 0.34923(16) 0.06380(10) 0.15471(7) 0.0233(4) Uani 1.0 8 d . . .
C28 C 0.40643(17) 0.11393(10) 0.18167(7) 0.0241(4) Uani 1.0 8 d . . .
C29 C 0.35065(18) 0.16092(10) 0.21285(7) 0.0286(5) Uani 1.0 8 d . . .
C30 C 0.4067(2) 0.20967(11) 0.23798(8) 0.0353(5) Uani 1.0 8 d . . .
C31 C 0.5213(2) 0.21545(12) 0.23222(8) 0.0386(6) Uani 1.0 8 d . . .
C32 C 0.57826(19) 0.17216(11) 0.20298(8) 0.0337(5) Uani 1.0 8 d . . .
C33 C 0.52271(17) 0.11944(10) 0.17752(7) 0.0266(5) Uani 1.0 8 d . . .
C34 C 0.52600(16) 0.02836(10) 0.11961(7) 0.0259(5) Uani 1.0 8 d . . .
C35 C 0.58441(19) -0.01266(12) 0.08621(8) 0.0356(5) Uani 1.0 8 d . . .
C36 C 0.52988(19) -0.05888(13) 0.05841(9) 0.0404(6) Uani 1.0 8 d . . .
C37 C 0.41523(19) -0.06847(12) 0.06231(8) 0.0344(5) Uani 1.0 8 d . . .
C38 C 0.35691(17) -0.02946(10) 0.09393(7) 0.0256(5) Uani 1.0 8 d . . .
C39 C 0.40897(16) 0.02164(10) 0.12289(7) 0.0232(4) Uani 1.0 8 d . . .
C40 C 0.70165(17) 0.07533(13) 0.14954(9) 0.0363(6) Uani 1.0 8 d . . .
B1 B 0.7218(3) 0.38090(16) 0.19168(10) 0.0390(6) Uani 1.0 8 d . . .
B2 B 0.3211(2) 0.34878(13) -0.02117(9) 0.0312(6) Uani 1.0 8 d . . .
H3 H 0.2426 0.1978 -0.0040 0.0329 Uiso 1.0 8 calc R . .
H4 H 0.1911 0.1121 -0.0584 0.0335 Uiso 1.0 8 calc R . .
H5 H 0.1291 0.0074 -0.0297 0.0314 Uiso 1.0 8 calc R . .
H9 H 0.2563 0.0238 0.2333 0.0309 Uiso 1.0 8 calc R . .
H10 H 0.0735 0.0060 0.2542 0.0330 Uiso 1.0 8 calc R . .
H11 H -0.0659 0.0319 0.1987 0.0330 Uiso 1.0 8 calc R . .
H15 H 0.4127 0.1385 0.0471 0.0343 Uiso 1.0 8 calc R . .
H16 H 0.5952 0.1693 0.0456 0.0419 Uiso 1.0 8 calc R . .
H17 H 0.6545 0.2669 0.0879 0.0441 Uiso 1.0 8 calc R . .
H18 H 0.5331 0.3320 0.1324 0.0417 Uiso 1.0 8 calc R . .
H21 H 0.1619 0.3739 0.1918 0.0416 Uiso 1.0 8 calc R . .
H22 H -0.0241 0.3548 0.1848 0.0460 Uiso 1.0 8 calc R . .
H23 H -0.0930 0.2709 0.1321 0.0453 Uiso 1.0 8 calc R . .
H24 H 0.0264 0.2008 0.0905 0.0370 Uiso 1.0 8 calc R . .
H26A H 0.4375 0.3567 0.1878 0.0495 Uiso 1.0 8 calc R . .
H26B H 0.3146 0.3788 0.2011 0.0495 Uiso 1.0 8 calc R . .
H26C H 0.3735 0.4102 0.1543 0.0495 Uiso 1.0 8 calc R . .
H29 H 0.2731 0.1581 0.2161 0.0343 Uiso 1.0 8 calc R . .
H30 H 0.3686 0.2396 0.2593 0.0424 Uiso 1.0 8 calc R . .
H31 H 0.5596 0.2504 0.2491 0.0463 Uiso 1.0 8 calc R . .
H32 H 0.6555 0.1772 0.1996 0.0405 Uiso 1.0 8 calc R . .
H35 H 0.6618 -0.0079 0.0832 0.0427 Uiso 1.0 8 calc R . .
H36 H 0.5700 -0.0855 0.0357 0.0485 Uiso 1.0 8 calc R . .
H37 H 0.3792 -0.1019 0.0430 0.0413 Uiso 1.0 8 calc R . .
H38 H 0.2799 -0.0363 0.0968 0.0308 Uiso 1.0 8 calc R . .
H40A H 0.7295 0.0305 0.1397 0.0436 Uiso 1.0 8 calc R . .
H40B H 0.7272 0.0857 0.1824 0.0436 Uiso 1.0 8 calc R . .
H40C H 0.7287 0.1103 0.1271 0.0436 Uiso 1.0 8 calc R . .

loop_
_atom_site_aniso_label
_atom_site_aniso_U_11
_atom_site_aniso_U_22
_atom_site_aniso_U_33
_atom_site_aniso_U_12
_atom_site_aniso_U_13
_atom_site_aniso_U_23
F1 0.0609(12) 0.0600(12) 0.149(3) 0.0117(10) 0.0048(13) 0.0071(13)
F2 0.0746(14) 0.1201(18) 0.0816(14) 0.0520(13) 0.0377(11) 0.0396(13)
F3 0.1120(17) 0.149(3) 0.0324(9) -0.0725(16) -0.0159(10) 0.0150(11)
F4 0.0620(12) 0.0847(14) 0.0990(16) 0.0007(10) -0.0306(11) -0.0506(12)
F5 0.0526(9) 0.0479(9) 0.0417(8) 0.0022(7) 0.0100(7) 0.0147(7)
F6 0.0489(9) 0.0488(9) 0.0641(10) -0.0135(7) 0.0125(8) -0.0261(8)
F7 0.0387(8) 0.0417(8) 0.0502(9) -0.0026(7) -0.0092(7) 0.0107(7)
F8 0.0295(7) 0.0365(7) 0.0420(8) -0.0032(6) -0.0006(6) -0.0047(6)
O1 0.0324(8) 0.0242(7) 0.0297(8) -0.0053(6) -0.0011(6) -0.0011(6)
O2 0.0208(8) 0.0388(9) 0.0344(8) 0.0011(7) -0.0020(6) 0.0027(7)
N1 0.0378(11) 0.0206(8) 0.0269(9) -0.0013(8) -0.0038(7) -0.0021(7)
N2 0.0235(9) 0.0326(10) 0.0253(9) -0.0006(8) -0.0022(7) 0.0022(7)
C1 0.0188(10) 0.0229(9) 0.0230(10) 0.0029(8) -0.0004(7) 0.0002(8)
C2 0.0230(10) 0.0229(10) 0.0236(10) 0.0024(8) -0.0005(8) -0.0008(8)
C3 0.0321(12) 0.0252(10) 0.0250(10) 0.0000(9) 0.0008(8) 0.0019(8)
C4 0.0306(11) 0.0327(11) 0.0206(10) 0.0050(9) 0.0004(8) 0.0001(8)
C5 0.0243(11) 0.0289(10) 0.0253(10) 0.0019(9) -0.0041(8) -0.0054(8)
C6 0.0202(10) 0.0241(10) 0.0252(10) 0.0026(8) -0.0018(8) 0.0001(8)
C7 0.0239(10) 0.0199(9) 0.0223(9) -0.0002(8) 0.0008(8) -0.0007(7)
C8 0.0243(10) 0.0199(9) 0.0230(9) -0.0008(8) 0.0016(8) -0.0026(7)
C9 0.0306(11) 0.0244(10) 0.0223(10) 0.0000(9) -0.0011(8) -0.0005(8)
C10 0.0347(12) 0.0251(10) 0.0226(10) 0.0010(9) 0.0051(8) 0.0005(8)
C11 0.0257(11) 0.0265(10) 0.0304(10) -0.0005(9) 0.0068(8) -0.0007(8)
C12 0.0250(11) 0.0226(10) 0.0264(10) 0.0011(8) -0.0007(8) -0.0002(8)
C13 0.0274(11) 0.0224(10) 0.0193(9) -0.0009(8) -0.0012(8) 0.0036(7)
C14 0.0289(11) 0.0224(9) 0.0207(9) 0.0002(9) -0.0003(8) 0.0031(7)
C15 0.0299(12) 0.0298(11) 0.0261(10) 0.0012(9) 0.0006(8) 0.0000(8)
C16 0.0306(12) 0.0426(13) 0.0315(11) 0.0039(10) 0.0046(9) 0.0037(10)
C17 0.0300(12) 0.0433(13) 0.0371(12) -0.0085(11) -0.0022(9) 0.0093(10)
C18 0.0349(13) 0.0331(12) 0.0363(12) -0.0091(10) -0.0040(10) 0.0026(9)
C19 0.0318(12) 0.0245(10) 0.0238(10) -0.0018(9) -0.0039(8) 0.0040(8)
C20 0.0374(12) 0.0224(10) 0.0234(10) -0.0011(9) 0.0001(8) 0.0019(8)
C21 0.0500(15) 0.0270(11) 0.0269(11) 0.0037(10) 0.0048(10) -0.0022(9)
C22 0.0468(15) 0.0331(12) 0.0351(12) 0.0095(11) 0.0136(10) -0.0004(10)
C23 0.0330(13) 0.0376(13) 0.0427(13) 0.0041(10) 0.0076(10) 0.0024(10)
C24 0.0325(12) 0.0282(11) 0.0317(11) 0.0001(9) 0.0016(9) -0.0001(9)
C25 0.0311(11) 0.0220(10) 0.0224(9) 0.0003(9) 0.0021(8) 0.0010(8)
C26 0.0493(15) 0.0286(12) 0.0459(14) -0.0037(11) -0.0096(11) -0.0117(10)
C27 0.0264(11) 0.0228(10) 0.0207(9) 0.0006(8) -0.0025(8) 0.0047(7)
C28 0.0278(11) 0.0237(10) 0.0210(9) -0.0005(8) -0.0028(8) 0.0024(8)
C29 0.0323(12) 0.0277(10) 0.0257(10) -0.0007(9) -0.0002(8) 0.0002(8)
C30 0.0461(14) 0.0317(11) 0.0283(11) -0.0014(10) 0.0003(10) -0.0052(9)
C31 0.0479(15) 0.0349(12) 0.0330(12) -0.0113(11) -0.0077(10) -0.0062(10)
C32 0.0340(12) 0.0374(12) 0.0298(11) -0.0082(10) -0.0059(9) 0.0013(9)
C33 0.0293(11) 0.0284(11) 0.0222(9) -0.0011(9) -0.0043(8) 0.0032(8)
C34 0.0253(11) 0.0287(11) 0.0237(10) 0.0014(9) -0.0013(8) 0.0018(8)
C35 0.0262(12) 0.0453(13) 0.0353(12) 0.0036(10) 0.0022(9) -0.0037(10)
C36 0.0358(13) 0.0487(14) 0.0368(12) 0.0068(11) 0.0035(10) -0.0146(11)
C37 0.0348(12) 0.0377(12) 0.0308(11) 0.0035(10) -0.0037(9) -0.0089(9)
C38 0.0249(11) 0.0268(10) 0.0252(10) 0.0026(9) -0.0020(8) 0.0007(8)
C39 0.0241(10) 0.0250(10) 0.0206(9) 0.0016(8) -0.0010(8) 0.0039(8)
C40 0.0221(11) 0.0512(14) 0.0356(12) -0.0027(10) -0.0039(9) -0.0012(10)
B1 0.0303(14) 0.0555(17) 0.0311(13) 0.0035(13) -0.0043(10) -0.0035(12)
B2 0.0320(14) 0.0285(12) 0.0330(13) -0.0045(11) 0.0025(10) 0.0008(10)

loop_
_atom_type_symbol
_atom_type_description
_atom_type_scat_dispersion_real
_atom_type_scat_dispersion_imag
_atom_type_scat_source
C C 0.0033 0.0016
;
International Tables for Crystallography
(1992, Vol. C, Tables 4.2.6.8 and 6.1.1.4)
;
H H 0.0000 0.0000
;
International Tables for Crystallography
(1992, Vol. C, Table 6.1.1.4)
;
B B 0.0013 0.0007
;
International Tables for Crystallography
(1992, Vol. C, Tables 4.2.6.8 and 6.1.1.4)
;
F F 0.0171 0.0103
;
International Tables for Crystallography
(1992, Vol. C, Tables 4.2.6.8 and 6.1.1.4)
;
N N 0.0061 0.0033
;
International Tables for Crystallography
(1992, Vol. C, Tables 4.2.6.8 and 6.1.1.4)
;
O O 0.0106 0.0060
;
International Tables for Crystallography
(1992, Vol. C, Tables 4.2.6.8 and 6.1.1.4)
;

loop_
_geom_angle_atom_site_label_1
_geom_angle_atom_site_label_2
_geom_angle_atom_site_label_3
_geom_angle
_geom_angle_publ_flag
_geom_angle_site_symmetry_1
_geom_angle_site_symmetry_2
_geom_angle_site_symmetry_3
C19 N1 C20 122.26(17) yes . . .
C19 N1 C26 118.10(19) yes . . .
C20 N1 C26 119.63(18) yes . . .
C33 N2 C34 121.31(18) yes . . .
C33 N2 C40 119.35(18) yes . . .
C34 N2 C40 119.33(18) yes . . .
C2 C1 C6 117.13(18) yes . . .
C2 C1 C7 125.46(18) yes . . .
C6 C1 C7 117.34(17) yes . . .
C1 C2 C3 120.72(18) yes . . .
C1 C2 C13 122.74(18) yes . . .
C3 C2 C13 116.50(18) yes . . .
C2 C3 C4 120.50(19) yes . . .
C3 C4 C5 120.14(18) yes . . .
C4 C5 C6 119.96(18) yes . . .
O1 C6 C1 116.57(17) yes . . .
O1 C6 C5 121.89(18) yes . . .
C1 C6 C5 121.54(18) yes . . .
C1 C7 C8 125.19(18) yes . . .
C1 C7 C12 117.17(17) yes . . .
C8 C7 C12 117.43(18) yes . . .
C7 C8 C9 120.07(18) yes . . .
C7 C8 C27 124.45(18) yes . . .
C9 C8 C27 115.47(18) yes . . .
C8 C9 C10 120.95(19) yes . . .
C9 C10 C11 119.88(18) yes . . .
C10 C11 C12 119.84(19) yes . . .
O2 C12 C7 122.48(17) yes . . .
O2 C12 C11 115.77(18) yes . . .
C7 C12 C11 121.74(18) yes . . .
C2 C13 C14 118.38(18) yes . . .
C2 C13 C25 121.77(19) yes . . .
C14 C13 C25 119.58(18) yes . . .
C13 C14 C15 122.22(18) yes . . .
C13 C14 C19 119.78(18) yes . . .
C15 C14 C19 117.99(19) yes . . .
C14 C15 C16 121.3(2) yes . . .
C15 C16 C17 119.6(2) yes . . .
C16 C17 C18 121.5(3) yes . . .
C17 C18 C19 120.0(2) yes . . .
N1 C19 C14 119.30(19) yes . . .
N1 C19 C18 121.13(19) yes . . .
C14 C19 C18 119.58(19) yes . . .
N1 C20 C21 122.24(19) yes . . .
N1 C20 C25 119.33(18) yes . . .
C21 C20 C25 118.4(2) yes . . .
C20 C21 C22 120.5(2) yes . . .
C21 C22 C23 121.4(3) yes . . .
C22 C23 C24 119.6(3) yes . . .
C23 C24 C25 121.5(2) yes . . .
C13 C25 C20 119.45(19) yes . . .
C13 C25 C24 122.10(19) yes . . .
C20 C25 C24 118.39(19) yes . . .
C8 C27 C28 118.63(17) yes . . .
C8 C27 C39 122.53(18) yes . . .
C28 C27 C39 118.72(18) yes . . .
C27 C28 C29 121.91(19) yes . . .
C27 C28 C33 119.97(18) yes . . .
C29 C28 C33 118.11(18) yes . . .
C28 C29 C30 121.3(2) yes . . .
C29 C30 C31 119.6(2) yes . . .
C30 C31 C32 121.4(3) yes . . .
C31 C32 C33 120.2(2) yes . . .
N2 C33 C28 120.00(18) yes . . .
N2 C33 C32 120.75(19) yes . . .
C28 C33 C32 119.25(19) yes . . .
N2 C34 C35 121.06(19) yes . . .
N2 C34 C39 119.69(18) yes . . .
C35 C34 C39 119.25(19) yes . . .
C34 C35 C36 120.0(2) yes . . .
C35 C36 C37 121.9(3) yes . . .
C36 C37 C38 119.4(3) yes . . .
C37 C38 C39 121.4(2) yes . . .
C27 C39 C34 119.93(18) yes . . .
C27 C39 C38 122.03(18) yes . . .
C34 C39 C38 118.02(18) yes . . .
F1 B1 F2 108.0(3) yes . . .
F1 B1 F3 111.4(3) yes . . .
F1 B1 F4 110.5(3) yes . . .
F2 B1 F3 107.7(3) yes . . .
F2 B1 F4 110.9(3) yes . . .
F3 B1 F4 108.3(3) yes . . .
F5 B2 F6 111.8(2) yes . . .
F5 B2 F7 108.79(19) yes . . .
F5 B2 F8 109.43(19) yes . . .
F6 B2 F7 109.80(19) yes . . .
F6 B2 F8 109.42(19) yes . . .
F7 B2 F8 107.50(19) yes . . .
C2 C3 H3 119.744 no . . .
C4 C3 H3 119.758 no . . .
C3 C4 H4 119.935 no . . .
C5 C4 H4 119.930 no . . .
C4 C5 H5 120.023 no . . .
C6 C5 H5 120.014 no . . .
C8 C9 H9 119.528 no . . .
C10 C9 H9 119.522 no . . .
C9 C10 H10 120.056 no . . .
C11 C10 H10 120.062 no . . .
C10 C11 H11 120.074 no . . .
C12 C11 H11 120.084 no . . .
C14 C15 H15 119.367 no . . .
C16 C15 H15 119.361 no . . .
C15 C16 H16 120.187 no . . .
C17 C16 H16 120.175 no . . .
C16 C17 H17 119.256 no . . .
C18 C17 H17 119.277 no . . .
C17 C18 H18 120.001 no . . .
C19 C18 H18 119.998 no . . .
C20 C21 H21 119.741 no . . .
C22 C21 H21 119.752 no . . .
C21 C22 H22 119.285 no . . .
C23 C22 H22 119.304 no . . .
C22 C23 H23 120.208 no . . .
C24 C23 H23 120.214 no . . .
C23 C24 H24 119.245 no . . .
C25 C24 H24 119.258 no . . .
N1 C26 H26A 109.474 no . . .
N1 C26 H26B 109.473 no . . .
N1 C26 H26C 109.469 no . . .
H26A C26 H26B 109.473 no . . .
H26A C26 H26C 109.470 no . . .
H26B C26 H26C 109.468 no . . .
C28 C29 H29 119.372 no . . .
C30 C29 H29 119.371 no . . .
C29 C30 H30 120.187 no . . .
C31 C30 H30 120.177 no . . .
C30 C31 H31 119.274 no . . .
C32 C31 H31 119.278 no . . .
C31 C32 H32 119.883 no . . .
C33 C32 H32 119.878 no . . .
C34 C35 H35 120.005 no . . .
C36 C35 H35 119.980 no . . .
C35 C36 H36 119.062 no . . .
C37 C36 H36 119.057 no . . .
C36 C37 H37 120.320 no . . .
C38 C37 H37 120.329 no . . .
C37 C38 H38 119.304 no . . .
C39 C38 H38 119.320 no . . .
N2 C40 H40A 109.468 no . . .
N2 C40 H40B 109.474 no . . .
N2 C40 H40C 109.474 no . . .
H40A C40 H40B 109.465 no . . .
H40A C40 H40C 109.472 no . . .
H40B C40 H40C 109.474 no . . .

loop_
_geom_bond_atom_site_label_1
_geom_bond_atom_site_label_2
_geom_bond_distance
_geom_bond_publ_flag
_geom_bond_site_symmetry_1
_geom_bond_site_symmetry_2
F1 B1 1.367(4) yes . .
F2 B1 1.369(4) yes . .
F3 B1 1.353(4) yes . .
F4 B1 1.367(4) yes . .
F5 B2 1.370(3) yes . .
F6 B2 1.374(3) yes . .
F7 B2 1.395(3) yes . .
F8 B2 1.418(3) yes . .
O1 C6 1.368(3) yes . .
O2 C12 1.362(3) yes . .
N1 C19 1.372(3) yes . .
N1 C20 1.365(3) yes . .
N1 C26 1.490(3) yes . .
N2 C33 1.372(3) yes . .
N2 C34 1.375(3) yes . .
N2 C40 1.485(3) yes . .
C1 C2 1.410(3) yes . .
C1 C6 1.415(3) yes . .
C1 C7 1.497(3) yes . .
C2 C3 1.391(3) yes . .
C2 C13 1.496(3) yes . .
C3 C4 1.391(3) yes . .
C4 C5 1.374(3) yes . .
C5 C6 1.391(3) yes . .
C7 C8 1.415(3) yes . .
C7 C12 1.407(3) yes . .
C8 C9 1.399(3) yes . .
C8 C27 1.497(3) yes . .
C9 C10 1.380(3) yes . .
C10 C11 1.387(3) yes . .
C11 C12 1.388(3) yes . .
C13 C14 1.401(3) yes . .
C13 C25 1.403(3) yes . .
C14 C15 1.429(3) yes . .
C14 C19 1.428(3) yes . .
C15 C16 1.359(3) yes . .
C16 C17 1.411(4) yes . .
C17 C18 1.366(4) yes . .
C18 C19 1.410(3) yes . .
C20 C21 1.419(3) yes . .
C20 C25 1.437(3) yes . .
C21 C22 1.366(4) yes . .
C22 C23 1.406(4) yes . .
C23 C24 1.361(4) yes . .
C24 C25 1.422(3) yes . .
C27 C28 1.414(3) yes . .
C27 C39 1.407(3) yes . .
C28 C29 1.431(3) yes . .
C28 C33 1.424(3) yes . .
C29 C30 1.362(3) yes . .
C30 C31 1.409(4) yes . .
C31 C32 1.360(4) yes . .
C32 C33 1.420(3) yes . .
C34 C35 1.414(3) yes . .
C34 C39 1.433(3) yes . .
C35 C36 1.359(4) yes . .
C36 C37 1.412(4) yes . .
C37 C38 1.359(3) yes . .
C38 C39 1.428(3) yes . .
C3 H3 0.950 no . .
C4 H4 0.950 no . .
C5 H5 0.950 no . .
C9 H9 0.950 no . .
C10 H10 0.950 no . .
C11 H11 0.950 no . .
C15 H15 0.950 no . .
C16 H16 0.950 no . .
C17 H17 0.950 no . .
C18 H18 0.950 no . .
C21 H21 0.950 no . .
C22 H22 0.950 no . .
C23 H23 0.950 no . .
C24 H24 0.950 no . .
C26 H26A 0.980 no . .
C26 H26B 0.980 no . .
C26 H26C 0.980 no . .
C29 H29 0.950 no . .
C30 H30 0.950 no . .
C31 H31 0.950 no . .
C32 H32 0.950 no . .
C35 H35 0.950 no . .
C36 H36 0.950 no . .
C37 H37 0.950 no . .
C38 H38 0.950 no . .
C40 H40A 0.980 no . .
C40 H40B 0.980 no . .
C40 H40C 0.980 no . .

loop_
_geom_contact_atom_site_label_1
_geom_contact_atom_site_label_2
_geom_contact_distance
_geom_contact_publ_flag
_geom_contact_site_symmetry_1
_geom_contact_site_symmetry_2
O1 O2 3.050(2) no . .
O1 C7 2.718(3) no . .
O1 C12 2.967(3) no . .
O1 C38 3.260(3) no . .
O2 C1 2.832(3) no . .
O2 C6 3.109(3) no . .
O2 C24 3.463(3) no . .
N1 C13 2.797(3) no . .
N1 C29 3.525(3) no . .
N1 C30 3.423(3) no . .
N2 C15 3.548(3) no . .
N2 C16 3.373(3) no . .
N2 C27 2.817(3) no . .
C1 C4 2.818(3) no . .
C1 C14 3.537(3) no . .
C1 C24 3.422(3) no . .
C1 C25 3.332(3) no . .
C1 C27 3.130(3) no . .
C1 C38 3.235(3) no . .
C1 C39 3.440(3) no . .
C2 C5 2.787(3) no . .
C2 C8 3.425(3) no . .
C2 C12 3.563(3) no . .
C2 C15 2.877(3) no . .
C2 C24 2.947(3) no . .
C2 C27 3.567(3) no . .
C3 C6 2.767(3) no . .
C3 C14 3.101(3) no . .
C3 C15 3.132(3) no . .
C3 C25 3.462(3) no . .
C6 C8 3.557(3) no . .
C6 C12 3.101(3) no . .
C6 C38 3.257(3) no . .
C7 C10 2.819(3) no . .
C7 C13 3.091(3) no . .
C7 C24 3.512(3) no . .
C7 C25 3.492(3) no . .
C7 C38 3.332(3) no . .
C7 C39 3.328(3) no . .
C8 C11 2.791(3) no . .
C8 C13 3.538(3) no . .
C8 C29 2.894(3) no . .
C8 C38 2.972(3) no . .
C9 C12 2.766(3) no . .
C9 C28 3.077(3) no . .
C9 C29 3.114(3) no . .
C9 C39 3.505(3) no . .
C12 C24 3.576(3) no . .
C13 C27 3.488(3) no . .
C14 C17 2.798(4) no . .
C14 C20 2.803(3) no . .
C14 C27 3.491(3) no . .
C14 C28 3.284(3) no . .
C14 C29 3.552(3) no . .
C15 C18 2.796(4) no . .
C15 C27 3.513(3) no . .
C15 C28 3.491(3) no . .
C15 C33 3.491(3) no . .
C15 C34 3.480(3) no . .
C15 C39 3.478(3) no . .
C16 C19 2.807(3) no . .
C16 C33 3.495(3) no . .
C17 C32 3.530(4) no . .
C18 C26 2.806(4) no . .
C18 C31 3.565(4) no . .
C18 C32 3.489(4) no . .
C19 C25 2.803(3) no . .
C19 C29 3.497(3) no . .
C19 C30 3.567(3) no . .
C20 C23 2.819(4) no . .
C21 C24 2.791(4) no . .
C21 C26 2.861(4) no . .
C22 C25 2.799(4) no . .
C28 C31 2.802(3) no . .
C28 C34 2.802(3) no . .
C29 C32 2.792(4) no . .
C30 C33 2.810(3) no . .
C32 C40 2.832(4) no . .
C33 C39 2.802(3) no . .
C34 C37 2.812(3) no . .
C35 C38 2.796(4) no . .
C35 C40 2.838(4) no . .
C36 C39 2.795(4) no . .
F1 C22 3.565(4) no . 1_655
F1 C23 3.467(4) no . 1_655
F1 C30 3.365(4) no . 8_555
F1 C31 3.432(4) no . .
F1 C32 3.399(3) no . .
F2 C11 3.332(3) no . 2_555
F2 C21 3.253(4) no . 8_555
F2 C26 3.488(4) no . .
F3 C4 3.329(3) no . 6_555
F3 C17 3.522(4) no . .
F3 C18 3.217(4) no . .
F3 C35 3.550(4) no . 2_655
F4 C9 3.207(3) no . 7_655
F4 C10 3.063(3) no . 7_655
F4 C22 3.349(4) no . 1_655
F4 C26 3.478(4) no . 8_555
F4 C40 3.461(4) no . 2_655
F5 O1 3.299(2) no . 2_555
F5 N1 3.377(3) no . .
F5 C3 3.502(3) no . .
F5 C13 3.099(3) no . .
F5 C14 2.965(3) no . .
F5 C19 3.082(3) no . .
F5 C20 3.490(3) no . .
F5 C25 3.315(3) no . .
F5 C37 3.364(3) no . 2_555
F6 O2 3.427(3) no . 6_555
F6 C3 3.498(3) no . .
F6 C16 3.421(3) no . 6_455
F6 C17 3.281(3) no . 6_455
F6 C23 3.301(3) no . 6_555
F6 C24 3.280(3) no . 6_555
F7 O1 3.549(2) no . 2_555
F7 O2 3.245(2) no . 6_555
F7 C5 3.168(3) no . 2_555
F7 C16 3.215(3) no . 6_455
F7 C35 3.280(3) no . 6_455
F7 C37 3.471(3) no . 2_555
F7 C40 3.179(3) no . 6_455
F8 O1 2.833(2) no . 2_555
F8 O2 2.844(2) no . 6_555
F8 C1 3.419(3) no . 6_555
F8 C3 3.576(3) no . 6_555
F8 C4 3.363(3) no . 6_555
F8 C5 3.364(3) no . 2_555
F8 C5 3.177(3) no . 6_555
F8 C6 3.516(3) no . 2_555
F8 C6 3.186(3) no . 6_555
O1 F5 3.299(2) no . 2_545
O1 F7 3.549(2) no . 2_545
O1 F8 2.833(2) no . 2_545
O1 C5 3.363(3) no . 5_555
O1 B2 3.427(3) no . 2_545
O2 F6 3.427(3) no . 6_455
O2 F7 3.245(2) no . 6_455
O2 F8 2.844(2) no . 6_455
O2 C40 3.182(3) no . 1_455
O2 B2 3.366(3) no . 6_455
N1 F5 3.377(3) no . .
C1 F8 3.419(3) no . 6_455
C3 F5 3.502(3) no . .
C3 F6 3.498(3) no . .
C3 F8 3.576(3) no . 6_455
C4 F3 3.329(3) no . 6_455
C4 F8 3.363(3) no . 6_455
C4 C17 3.537(4) no . 6_455
C5 F7 3.168(3) no . 2_545
C5 F8 3.364(3) no . 2_545
C5 F8 3.177(3) no . 6_455
C5 O1 3.363(3) no . 5_555
C6 F8 3.516(3) no . 2_545
C6 F8 3.186(3) no . 6_455
C9 F4 3.207(3) no . 7_645
C9 C26 3.434(4) no . 2_545
C10 F4 3.063(3) no . 7_645
C10 C26 3.325(4) no . 2_545
C10 C32 3.576(3) no . 8_455
C10 C33 3.443(3) no . 8_455
C11 F2 3.332(3) no . 2_545
C13 F5 3.099(3) no . .
C14 F5 2.965(3) no . .
C16 F6 3.421(3) no . 6_555
C16 F7 3.215(3) no . 6_555
C17 F3 3.522(4) no . .
C17 F6 3.281(3) no . 6_555
C17 C4 3.537(4) no . 6_555
C18 F3 3.217(4) no . .
C19 F5 3.082(3) no . .
C20 F5 3.490(3) no . .
C21 F2 3.253(4) no . 8_455
C21 C37 3.553(4) no . 2_555
C21 C38 3.338(3) no . 2_555
C22 F1 3.565(4) no . 1_455
C22 F4 3.349(4) no . 1_455
C22 C31 3.552(4) no . 8_455
C22 C37 3.594(4) no . 2_555
C23 F1 3.467(4) no . 1_455
C23 F6 3.301(3) no . 6_455
C24 F6 3.280(3) no . 6_455
C25 F5 3.315(3) no . .
C26 F2 3.488(4) no . .
C26 F4 3.478(4) no . 8_455
C26 C9 3.434(4) no . 2_555
C26 C10 3.325(4) no . 2_555
C30 F1 3.365(4) no . 8_455
C31 F1 3.432(4) no . .
C31 C22 3.552(4) no . 8_555
C32 F1 3.399(3) no . .
C32 C10 3.576(3) no . 8_555
C33 C10 3.443(3) no . 8_555
C35 F3 3.550(4) no . 2_645
C35 F7 3.280(3) no . 6_555
C37 F5 3.364(3) no . 2_545
C37 F7 3.471(3) no . 2_545
C37 C21 3.553(4) no . 2_545
C37 C22 3.594(4) no . 2_545
C38 C21 3.338(3) no . 2_545
C40 F4 3.461(4) no . 2_645
C40 F7 3.179(3) no . 6_555
C40 O2 3.182(3) no . 1_655
B2 O1 3.427(3) no . 2_555
B2 O2 3.366(3) no . 6_555
O1 H5 2.6112 no . .
O1 H38 2.4127 no . .
O2 H11 2.4895 no . .
O2 H24 2.7720 no . .
N1 H18 2.6177 no . .
N1 H21 2.6408 no . .
N1 H30 3.5134 no . .
N2 H16 3.4018 no . .
N2 H32 2.6185 no . .
N2 H35 2.6224 no . .
C1 H3 3.2900 no . .
C1 H5 3.3028 no . .
C1 H15 3.2947 no . .
C1 H24 2.8957 no . .
C1 H38 2.7718 no . .
C2 H4 3.2708 no . .
C2 H15 2.5349 no . .
C2 H24 2.6062 no . .
C3 H5 3.2545 no . .
C3 H15 2.6521 no . .
C3 H24 3.3568 no . .
C4 H15 3.4610 no . .
C5 H3 3.2506 no . .
C6 H4 3.2527 no . .
C6 H38 2.6561 no . .
C7 H9 3.2938 no . .
C7 H11 3.2956 no . .
C7 H24 3.1706 no . .
C7 H29 3.3713 no . .
C7 H38 2.7473 no . .
C8 H10 3.2744 no . .
C8 H29 2.5472 no . .
C8 H38 2.6361 no . .
C9 H11 3.2529 no . .
C9 H29 2.6217 no . .
C9 H38 3.5363 no . .
C10 H29 3.4565 no . .
C11 H9 3.2504 no . .
C12 H10 3.2594 no . .
C12 H24 3.1335 no . .
C13 H3 2.5821 no . .
C13 H15 2.6669 no . .
C13 H24 2.6562 no . .
C14 H3 2.9779 no . .
C14 H16 3.2893 no . .
C14 H18 3.3121 no . .
C15 H3 3.0382 no . .
C15 H17 3.2446 no . .
C16 H18 3.2784 no . .
C16 H40C 3.3098 no . .
C17 H15 3.2532 no . .
C17 H32 3.5257 no . .
C17 H40C 3.5157 no . .
C18 H16 3.2727 no . .
C18 H26A 2.5036 no . .
C18 H26C 3.0132 no . .
C19 H15 3.3085 no . .
C19 H17 3.2598 no . .
C19 H26A 2.5682 no . .
C19 H26B 3.2314 no . .
C19 H26C 2.8491 no . .
C20 H22 3.2732 no . .
C20 H24 3.3139 no . .
C20 H26A 3.2022 no . .
C20 H26B 2.5445 no . .
C20 H26C 2.9469 no . .
C20 H29 3.4777 no . .
C21 H23 3.2685 no . .
C21 H26B 2.4570 no . .
C21 H26C 3.2425 no . .
C22 H24 3.2496 no . .
C23 H21 3.2720 no . .
C24 H22 3.2429 no . .
C25 H3 3.5092 no . .
C25 H21 3.3146 no . .
C25 H23 3.2867 no . .
C25 H29 3.4892 no . .
C26 H18 2.4564 no . .
C26 H21 2.5273 no . .
C26 H30 3.4527 no . .
C27 H9 2.5658 no . .
C27 H15 3.3983 no . .
C27 H29 2.6705 no . .
C27 H38 2.6652 no . .
C28 H9 2.9114 no . .
C28 H30 3.2932 no . .
C28 H32 3.3120 no . .
C29 H9 2.9737 no . .
C29 H31 3.2461 no . .
C30 H26A 3.2160 no . .
C30 H32 3.2708 no . .
C31 H18 3.5786 no . .
C31 H26A 3.1920 no . .
C31 H29 3.2535 no . .
C32 H30 3.2653 no . .
C32 H40B 2.5445 no . .
C32 H40C 3.0332 no . .
C33 H29 3.3066 no . .
C33 H31 3.2669 no . .
C33 H40A 3.2344 no . .
C33 H40B 2.5790 no . .
C33 H40C 2.8723 no . .
C34 H15 3.2486 no . .
C34 H16 3.5346 no . .
C34 H36 3.2575 no . .
C34 H38 3.3120 no . .
C34 H40A 2.5385 no . .
C34 H40B 3.2032 no . .
C34 H40C 2.9493 no . .
C35 H37 3.2721 no . .
C35 H40A 2.4506 no . .
C35 H40C 3.1852 no . .
C36 H38 3.2515 no . .
C37 H35 3.2776 no . .
C38 H15 3.5981 no . .
C38 H36 3.2421 no . .
C39 H9 3.5660 no . .
C39 H15 3.0999 no . .
C39 H35 3.3169 no . .
C39 H37 3.2910 no . .
C40 H32 2.4898 no . .
C40 H35 2.4979 no . .
H3 H4 2.3364 no . .
H3 H15 2.7593 no . .
H4 H5 2.3235 no . .
H9 H10 2.3243 no . .
H9 H29 2.6790 no . .
H10 H11 2.3391 no . .
H15 H16 2.3023 no . .
H16 H17 2.3527 no . .
H16 H40C 3.0036 no . .
H17 H18 2.3052 no . .
H17 H32 3.5439 no . .
H17 H40C 3.3741 no . .
H18 H26A 1.9798 no . .
H18 H26B 3.3919 no . .
H18 H26C 2.5460 no . .
H21 H22 2.3018 no . .
H21 H26A 3.3730 no . .
H21 H26B 1.8786 no . .
H21 H26C 2.8653 no . .
H22 H23 2.3497 no . .
H23 H24 2.3037 no . .
H26A H30 3.1373 no . .
H26A H31 3.0671 no . .
H26B H30 3.2306 no . .
H29 H30 2.3061 no . .
H30 H31 2.3509 no . .
H31 H32 2.2979 no . .
H32 H40A 3.4346 no . .
H32 H40B 2.0484 no . .
H32 H40C 2.5510 no . .
H35 H36 2.2955 no . .
H35 H40A 1.9155 no . .
H35 H40B 3.3887 no . .
H35 H40C 2.7353 no . .
H36 H37 2.3533 no . .
H37 H38 2.3041 no . .
F1 H17 3.3064 no . .
F1 H18 3.1218 no . .
F1 H21 3.4395 no . 8_555
F1 H22 2.9843 no . 1_655
F1 H23 2.8081 no . 1_655
F1 H26B 3.2246 no . 8_555
F1 H30 2.4277 no . 8_555
F1 H31 2.9137 no . .
F1 H32 2.8521 no . .
F2 H9 3.1413 no . 7_655
F2 H10 3.4254 no . 2_555
F2 H11 2.8196 no . 2_555
F2 H18 2.9413 no . .
F2 H21 2.5390 no . 8_555
F2 H22 3.3631 no . 8_555
F2 H26A 2.6192 no . .
F2 H26B 3.1670 no . 8_555
F2 H31 3.1071 no . .
F3 H4 2.3982 no . 6_555
F3 H11 3.4360 no . 2_555
F3 H17 3.0522 no . .
F3 H18 2.4276 no . .
F3 H23 3.5495 no . 1_655
F3 H26A 3.5000 no . .
F3 H35 3.0271 no . 2_655
F3 H40A 2.7467 no . 2_655
F4 H9 2.7724 no . 7_655
F4 H10 2.4734 no . 7_655
F4 H21 3.4436 no . 8_555
F4 H22 2.4400 no . 1_655
F4 H26A 3.5071 no . 8_555
F4 H26B 2.6562 no . 8_555
F4 H40A 2.9147 no . 2_655
F4 H40B 3.3804 no . 2_655
F5 H3 2.7024 no . .
F5 H16 3.0078 no . 6_455
F5 H37 2.5027 no . 2_555
F5 H38 3.4424 no . 2_555
F6 H3 2.5664 no . .
F6 H16 2.8732 no . 6_455
F6 H17 2.5769 no . 6_455
F6 H23 2.7150 no . 6_555
F6 H24 2.6637 no . 6_555
F6 H40C 2.9608 no . 6_455
F7 H5 2.5753 no . 2_555
F7 H16 2.3343 no . 6_455
F7 H35 2.6867 no . 6_455
F7 H37 2.7280 no . 2_555
F7 H40A 3.1358 no . 6_455
F7 H40C 2.4872 no . 6_455
F8 H5 2.6508 no . 2_555
F8 H5 3.5692 no . 6_555
F8 H24 2.8160 no . 6_555
O1 H5 2.9440 no . 5_555
O1 H26C 2.8655 no . 2_545
O2 H5 2.9317 no . 5_555
O2 H40A 2.8902 no . 1_455
O2 H40B 3.3247 no . 1_455
O2 H40C 2.8218 no . 1_455
N1 H38 3.4769 no . 2_555
N2 H10 2.9954 no . 8_555
C3 H17 3.1392 no . 6_455
C3 H36 3.1839 no . 5_655
C4 H17 3.0928 no . 6_455
C4 H35 3.1042 no . 5_655
C4 H36 3.0130 no . 5_655
C5 H35 3.1898 no . 5_655
C6 H5 3.3510 no . 5_555
C7 H26C 3.1656 no . 2_545
C8 H26C 3.1010 no . 2_545
C9 H21 3.5649 no . 2_545
C9 H26B 3.0219 no . 2_545
C9 H26C 2.9823 no . 2_545
C9 H40B 3.1601 no . 8_455
C10 H26A 3.4082 no . 2_545
C10 H26B 3.0966 no . 2_545
C10 H26C 2.9323 no . 2_545
C10 H40B 3.3290 no . 8_455
C11 H26A 3.5937 no . 2_545
C11 H26C 3.0299 no . 2_545
C11 H40B 3.5642 no . 1_455
C12 H26C 3.1347 no . 2_545
C15 H36 3.2979 no . 5_655
C16 H3 3.5869 no . 6_555
C16 H37 3.5875 no . 5_655
C17 H3 3.2154 no . 6_555
C17 H4 3.0692 no . 6_555
C18 H4 3.3050 no . 6_555
C20 H37 3.5751 no . 2_555
C20 H38 3.4812 no . 2_555
C21 H31 2.9566 no . 8_455
C21 H38 3.3435 no . 2_555
C22 H30 3.2871 no . 8_455
C22 H31 2.8045 no . 8_455
C23 H30 3.3010 no . 8_455
C23 H31 3.3476 no . 8_455
C26 H10 3.5407 no . 2_555
C26 H38 3.3372 no . 2_555
C28 H10 3.4248 no . 8_555
C29 H32 3.4021 no . 8_455
C29 H40B 3.5726 no . 8_455
C30 H32 3.5654 no . 8_455
C31 H29 3.5615 no . 8_555
C32 H10 3.4617 no . 8_555
C32 H29 3.2677 no . 8_555
C33 H10 2.9771 no . 8_555
C34 H10 3.5553 no . 8_555
C35 H4 3.4411 no . 5_655
C36 H4 3.5516 no . 5_655
C36 H15 3.3725 no . 5_655
C37 H16 3.5728 no . 5_655
C38 H21 3.3048 no . 2_545
C38 H26C 3.4674 no . 2_545
C39 H21 3.5678 no . 2_545
C40 H9 3.4503 no . 8_555
C40 H10 3.3654 no . 8_555
C40 H11 3.2505 no . 1_655
B1 H9 3.4911 no . 7_655
B1 H11 3.5195 no . 2_555
B1 H18 2.9768 no . .
B1 H21 3.2971 no . 8_555
B1 H22 3.1404 no . 1_655
B1 H23 3.5244 no . 1_655
B1 H26A 3.4946 no . .
B1 H26B 3.1641 no . 8_555
B1 H30 3.5605 no . 8_555
B1 H31 3.5974 no . .
B1 H40A 3.3149 no . 2_655
B2 H3 3.1438 no . .
B2 H5 3.1729 no . 2_555
B2 H16 2.8521 no . 6_455
B2 H17 3.5539 no . 6_455
B2 H24 3.2930 no . 6_555
B2 H37 3.1638 no . 2_555
B2 H40C 3.2304 no . 6_455
H3 F5 2.7024 no . .
H3 F6 2.5664 no . .
H3 C16 3.5869 no . 6_455
H3 C17 3.2154 no . 6_455
H3 B2 3.1438 no . .
H3 H16 3.3628 no . 6_455
H3 H17 2.6439 no . 6_455
H3 H36 3.2863 no . 5_655
H4 F3 2.3982 no . 6_455
H4 C17 3.0692 no . 6_455
H4 C18 3.3050 no . 6_455
H4 C35 3.4411 no . 5_655
H4 C36 3.5516 no . 5_655
H4 H17 2.5454 no . 6_455
H4 H18 3.0106 no . 6_455
H4 H35 2.7984 no . 5_655
H4 H36 3.0182 no . 5_655
H5 F7 2.5753 no . 2_545
H5 F8 2.6508 no . 2_545
H5 F8 3.5692 no . 6_455
H5 O1 2.9440 no . 5_555
H5 O2 2.9317 no . 5_555
H5 C6 3.3510 no . 5_555
H5 B2 3.1729 no . 2_545
H5 H5 3.5553 no . 5_555
H5 H35 2.9415 no . 5_655
H5 H40A 3.5637 no . 5_655
H9 F2 3.1413 no . 7_645
H9 F4 2.7724 no . 7_645
H9 C40 3.4503 no . 8_455
H9 B1 3.4911 no . 7_645
H9 H11 2.8688 no . 8_555
H9 H21 3.3046 no . 2_545
H9 H26B 3.0962 no . 2_545
H9 H26C 3.4907 no . 2_545
H9 H40A 3.5221 no . 8_455
H9 H40B 2.6459 no . 8_455
H10 F2 3.4254 no . 2_545
H10 F4 2.4734 no . 7_645
H10 N2 2.9954 no . 8_455
H10 C26 3.5407 no . 2_545
H10 C28 3.4248 no . 8_455
H10 C32 3.4617 no . 8_455
H10 C33 2.9771 no . 8_455
H10 C34 3.5553 no . 8_455
H10 C40 3.3654 no . 8_455
H10 H22 3.4588 no . 7_545
H10 H26A 3.4523 no . 2_545
H10 H26B 3.1932 no . 2_545
H10 H26C 3.3948 no . 2_545
H10 H40A 3.5230 no . 8_455
H10 H40B 2.9993 no . 8_455
H11 F2 2.8196 no . 2_545
H11 F3 3.4360 no . 2_545
H11 C40 3.2505 no . 1_455
H11 B1 3.5195 no . 2_545
H11 H9 2.8688 no . 8_455
H11 H26C 3.5594 no . 2_545
H11 H40A 2.9753 no . 1_455
H11 H40B 2.7659 no . 1_455
H11 H40C 3.5368 no . 1_455
H15 C36 3.3725 no . 5_655
H15 H36 2.5153 no . 5_655
H16 F5 3.0078 no . 6_555
H16 F6 2.8732 no . 6_555
H16 F7 2.3343 no . 6_555
H16 C37 3.5728 no . 5_655
H16 B2 2.8521 no . 6_555
H16 H3 3.3628 no . 6_555
H16 H36 3.4296 no . 5_655
H16 H37 2.7944 no . 5_655
H17 F1 3.3064 no . .
H17 F3 3.0522 no . .
H17 F6 2.5769 no . 6_555
H17 C3 3.1392 no . 6_555
H17 C4 3.0928 no . 6_555
H17 B2 3.5539 no . 6_555
H17 H3 2.6439 no . 6_555
H17 H4 2.5454 no . 6_555
H17 H23 3.3057 no . 1_655
H18 F1 3.1218 no . .
H18 F2 2.9413 no . .
H18 F3 2.4276 no . .
H18 B1 2.9768 no . .
H18 H4 3.0106 no . 6_555
H21 F1 3.4395 no . 8_455
H21 F2 2.5390 no . 8_455
H21 F4 3.4436 no . 8_455
H21 C9 3.5649 no . 2_555
H21 C38 3.3048 no . 2_555
H21 C39 3.5678 no . 2_555
H21 B1 3.2971 no . 8_455
H21 H9 3.3046 no . 2_555
H21 H31 3.1697 no . 8_455
H21 H38 3.2338 no . 2_555
H22 F1 2.9843 no . 1_455
H22 F2 3.3631 no . 8_455
H22 F4 2.4400 no . 1_455
H22 B1 3.1404 no . 1_455
H22 H10 3.4588 no . 7_555
H22 H26A 3.5431 no . 8_455
H22 H30 3.0271 no . 8_455
H22 H31 2.9206 no . 8_455
H23 F1 2.8081 no . 1_455
H23 F3 3.5495 no . 1_455
H23 F6 2.7150 no . 6_455
H23 B1 3.5244 no . 1_455
H23 H17 3.3057 no . 1_455
H23 H30 3.0938 no . 8_455
H24 F6 2.6637 no . 6_455
H24 F8 2.8160 no . 6_455
H24 B2 3.2930 no . 6_455
H26A F2 2.6192 no . .
H26A F3 3.5000 no . .
H26A F4 3.5071 no . 8_455
H26A C10 3.4082 no . 2_555
H26A C11 3.5937 no . 2_555
H26A B1 3.4946 no . .
H26A H10 3.4523 no . 2_555
H26A H22 3.5431 no . 8_555
H26B F1 3.2246 no . 8_455
H26B F2 3.1670 no . 8_455
H26B F4 2.6562 no . 8_455
H26B C9 3.0219 no . 2_555
H26B C10 3.0966 no . 2_555
H26B B1 3.1641 no . 8_455
H26B H9 3.0962 no . 2_555
H26B H10 3.1932 no . 2_555
H26B H38 3.5149 no . 2_555
H26C O1 2.8655 no . 2_555
H26C C7 3.1656 no . 2_555
H26C C8 3.1010 no . 2_555
H26C C9 2.9823 no . 2_555
H26C C10 2.9323 no . 2_555
H26C C11 3.0299 no . 2_555
H26C C12 3.1347 no . 2_555
H26C C38 3.4674 no . 2_555
H26C H9 3.4907 no . 2_555
H26C H10 3.3948 no . 2_555
H26C H11 3.5594 no . 2_555
H26C H38 2.6624 no . 2_555
H29 C31 3.5615 no . 8_455
H29 C32 3.2677 no . 8_455
H29 H31 3.3063 no . 8_455
H29 H32 2.7561 no . 8_455
H29 H40B 3.1859 no . 8_455
H30 F1 2.4277 no . 8_455
H30 C22 3.2871 no . 8_555
H30 C23 3.3010 no . 8_555
H30 B1 3.5605 no . 8_455
H30 H22 3.0271 no . 8_555
H30 H23 3.0938 no . 8_555
H30 H32 3.0835 no . 8_455
H31 F1 2.9137 no . .
H31 F2 3.1071 no . .
H31 C21 2.9566 no . 8_555
H31 C22 2.8045 no . 8_555
H31 C23 3.3476 no . 8_555
H31 B1 3.5974 no . .
H31 H21 3.1697 no . 8_555
H31 H22 2.9206 no . 8_555
H31 H29 3.3063 no . 8_555
H32 F1 2.8521 no . .
H32 C29 3.4021 no . 8_555
H32 C30 3.5654 no . 8_555
H32 H29 2.7561 no . 8_555
H32 H30 3.0835 no . 8_555
H35 F3 3.0271 no . 2_645
H35 F7 2.6867 no . 6_555
H35 C4 3.1042 no . 5_655
H35 C5 3.1898 no . 5_655
H35 H4 2.7984 no . 5_655
H35 H5 2.9415 no . 5_655
H36 C3 3.1839 no . 5_655
H36 C4 3.0130 no . 5_655
H36 C15 3.2979 no . 5_655
H36 H3 3.2863 no . 5_655
H36 H4 3.0182 no . 5_655
H36 H15 2.5153 no . 5_655
H36 H16 3.4296 no . 5_655
H37 F5 2.5027 no . 2_545
H37 F7 2.7280 no . 2_545
H37 C16 3.5875 no . 5_655
H37 C20 3.5751 no . 2_545
H37 B2 3.1638 no . 2_545
H37 H16 2.7944 no . 5_655
H38 F5 3.4424 no . 2_545
H38 N1 3.4769 no . 2_545
H38 C20 3.4812 no . 2_545
H38 C21 3.3435 no . 2_545
H38 C26 3.3372 no . 2_545
H38 H21 3.2338 no . 2_545
H38 H26B 3.5149 no . 2_545
H38 H26C 2.6624 no . 2_545
H40A F3 2.7467 no . 2_645
H40A F4 2.9147 no . 2_645
H40A F7 3.1358 no . 6_555
H40A O2 2.8902 no . 1_655
H40A B1 3.3149 no . 2_645
H40A H5 3.5637 no . 5_655
H40A H9 3.5221 no . 8_555
H40A H10 3.5230 no . 8_555
H40A H11 2.9753 no . 1_655
H40B F4 3.3804 no . 2_645
H40B O2 3.3247 no . 1_655
H40B C9 3.1601 no . 8_555
H40B C10 3.3290 no . 8_555
H40B C11 3.5642 no . 1_655
H40B C29 3.5726 no . 8_555
H40B H9 2.6459 no . 8_555
H40B H10 2.9993 no . 8_555
H40B H11 2.7659 no . 1_655
H40B H29 3.1859 no . 8_555
H40C F6 2.9608 no . 6_555
H40C F7 2.4872 no . 6_555
H40C O2 2.8218 no . 1_655
H40C B2 3.2304 no . 6_555
H40C H11 3.5368 no . 1_655

loop_
_geom_torsion_atom_site_label_1
_geom_torsion_atom_site_label_2
_geom_torsion_atom_site_label_3
_geom_torsion_atom_site_label_4
_geom_torsion
_geom_torsion_publ_flag
_geom_torsion_site_symmetry_1
_geom_torsion_site_symmetry_2
_geom_torsion_site_symmetry_3
_geom_torsion_site_symmetry_4
C19 N1 C20 C21 -177.51(16) no . . . .
C19 N1 C20 C25 0.8(3) no . . . .
C20 N1 C19 C14 -4.9(3) no . . . .
C20 N1 C19 C18 174.93(16) no . . . .
C26 N1 C19 C14 176.37(16) no . . . .
C26 N1 C19 C18 -3.8(3) no . . . .
C26 N1 C20 C21 1.2(3) no . . . .
C26 N1 C20 C25 179.50(16) no . . . .
C33 N2 C34 C35 173.09(16) no . . . .
C33 N2 C34 C39 -6.7(3) no . . . .
C34 N2 C33 C28 6.9(3) no . . . .
C34 N2 C33 C32 -172.43(16) no . . . .
C40 N2 C33 C28 -172.41(17) no . . . .
C40 N2 C33 C32 8.3(3) no . . . .
C40 N2 C34 C35 -7.6(3) no . . . .
C40 N2 C34 C39 172.58(17) no . . . .
C2 C1 C6 O1 179.22(16) no . . . .
C2 C1 C6 C5 -0.4(3) no . . . .
C6 C1 C2 C3 0.8(3) no . . . .
C6 C1 C2 C13 -176.78(16) no . . . .
C2 C1 C7 C8 -74.0(3) no . . . .
C2 C1 C7 C12 111.5(2) no . . . .
C7 C1 C2 C3 -176.11(16) no . . . .
C7 C1 C2 C13 6.3(3) no . . . .
C6 C1 C7 C8 109.1(2) no . . . .
C6 C1 C7 C12 -65.4(3) no . . . .
C7 C1 C6 O1 -3.6(3) no . . . .
C7 C1 C6 C5 176.77(15) no . . . .
C1 C2 C3 C4 -0.1(3) no . . . .
C1 C2 C13 C14 110.6(2) no . . . .
C1 C2 C13 C25 -75.4(3) no . . . .
C3 C2 C13 C14 -67.0(3) no . . . .
C3 C2 C13 C25 106.9(2) no . . . .
C13 C2 C3 C4 177.59(16) no . . . .
C2 C3 C4 C5 -1.0(3) no . . . .
C3 C4 C5 C6 1.4(3) no . . . .
C4 C5 C6 O1 179.71(17) no . . . .
C4 C5 C6 C1 -0.7(3) no . . . .
C1 C7 C8 C9 -171.92(15) no . . . .
C1 C7 C8 C27 8.4(3) no . . . .
C1 C7 C12 O2 -6.4(3) no . . . .
C1 C7 C12 C11 172.34(15) no . . . .
C8 C7 C12 O2 178.67(16) no . . . .
C8 C7 C12 C11 -2.6(3) no . . . .
C12 C7 C8 C9 2.6(3) no . . . .
C12 C7 C8 C27 -177.14(15) no . . . .
C7 C8 C9 C10 -0.3(3) no . . . .
C7 C8 C27 C28 115.8(2) no . . . .
C7 C8 C27 C39 -68.2(3) no . . . .
C9 C8 C27 C28 -63.9(3) no . . . .
C9 C8 C27 C39 112.1(2) no . . . .
C27 C8 C9 C10 179.45(15) no . . . .
C8 C9 C10 C11 -2.1(3) no . . . .
C9 C10 C11 C12 2.1(3) no . . . .
C10 C11 C12 O2 179.11(16) no . . . .
C10 C11 C12 C7 0.3(3) no . . . .
C2 C13 C14 C15 -3.8(3) no . . . .
C2 C13 C14 C19 174.68(15) no . . . .
C2 C13 C25 C20 -178.54(16) no . . . .
C2 C13 C25 C24 -1.2(3) no . . . .
C14 C13 C25 C20 -4.7(3) no . . . .
C14 C13 C25 C24 172.69(16) no . . . .
C25 C13 C14 C15 -177.89(16) no . . . .
C25 C13 C14 C19 0.6(3) no . . . .
C13 C14 C15 C16 176.33(17) no . . . .
C13 C14 C19 N1 4.2(3) no . . . .
C13 C14 C19 C18 -175.69(16) no . . . .
C15 C14 C19 N1 -177.24(16) no . . . .
C15 C14 C19 C18 2.9(3) no . . . .
C19 C14 C15 C16 -2.2(3) no . . . .
C14 C15 C16 C17 0.4(3) no . . . .
C15 C16 C17 C18 0.8(4) no . . . .
C16 C17 C18 C19 -0.1(4) no . . . .
C17 C18 C19 N1 178.34(18) no . . . .
C17 C18 C19 C14 -1.8(3) no . . . .
N1 C20 C21 C22 174.83(17) no . . . .
N1 C20 C25 C13 4.1(3) no . . . .
N1 C20 C25 C24 -173.41(16) no . . . .
C21 C20 C25 C13 -177.54(17) no . . . .
C21 C20 C25 C24 5.0(3) no . . . .
C25 C20 C21 C22 -3.5(3) no . . . .
C20 C21 C22 C23 -0.4(4) no . . . .
C21 C22 C23 C24 2.8(4) no . . . .
C22 C23 C24 C25 -1.2(4) no . . . .
C23 C24 C25 C13 179.88(19) no . . . .
C23 C24 C25 C20 -2.7(3) no . . . .
C8 C27 C28 C29 -7.1(3) no . . . .
C8 C27 C28 C33 173.99(15) no . . . .
C8 C27 C39 C34 -173.69(16) no . . . .
C8 C27 C39 C38 5.0(3) no . . . .
C28 C27 C39 C34 2.2(3) no . . . .
C28 C27 C39 C38 -179.09(16) no . . . .
C39 C27 C28 C29 176.76(16) no . . . .
C39 C27 C28 C33 -2.1(3) no . . . .
C27 C28 C29 C30 -178.90(17) no . . . .
C27 C28 C33 N2 -2.4(3) no . . . .
C27 C28 C33 C32 176.93(16) no . . . .
C29 C28 C33 N2 178.72(16) no . . . .
C29 C28 C33 C32 -2.0(3) no . . . .
C33 C28 C29 C30 -0.0(3) no . . . .
C28 C29 C30 C31 1.9(3) no . . . .
C29 C30 C31 C32 -1.8(4) no . . . .
C30 C31 C32 C33 -0.3(4) no . . . .
C31 C32 C33 N2 -178.57(18) no . . . .
C31 C32 C33 C28 2.1(3) no . . . .
N2 C34 C35 C36 178.78(17) no . . . .
N2 C34 C39 C27 2.1(3) no . . . .
N2 C34 C39 C38 -176.67(16) no . . . .
C35 C34 C39 C27 -177.74(17) no . . . .
C35 C34 C39 C38 3.5(3) no . . . .
C39 C34 C35 C36 -1.4(3) no . . . .
C34 C35 C36 C37 -1.1(4) no . . . .
C35 C36 C37 C38 1.5(4) no . . . .
C36 C37 C38 C39 0.8(3) no . . . .
C37 C38 C39 C27 178.06(18) no . . . .
C37 C38 C39 C34 -3.2(3) no . . . .
